data_7155506
loop_
_publ_author_name
'Li, X.'
'Reeder, A. T.'
'Torri, F.'
'Adams, H.'
'Jones, S.'

_publ_section_title
;
 Mechanistic investigations of the asymmetric hydrosilylation of ketimines
 with trichlorosilane reveals a dual activation model and an
 organocatalyst with enhanced efficiency.
;
_journal_issue 11
_journal_name_full 'Organic &amp; biomolecular chemistry'
_journal_page_first 2422
_journal_page_last 2435
_journal_paper_doi 10.1039/c6ob02537d
_journal_volume 15
_journal_year 2017
_chemical_absolute_configuration unk
_chemical_formula_moiety 'C22 H23 N3 O2'
_chemical_formula_sum 'C22 H23 N3 O2'
_chemical_formula_weight 361.43
_chemical_name_systematic
;
 ?
;
_space_group_IT_number 4
_symmetry_cell_setting monoclinic
_symmetry_space_group_name_Hall 'P 2yb'
_symmetry_space_group_name_H-M 'P 1 21 1'
_atom_sites_solution_hydrogens geom
_atom_sites_solution_primary direct
_atom_sites_solution_secondary difmap
_audit_creation_method SHELXL-97
_audit_update_record
;
2016-11-17 deposited with the CCDC.
2017-02-22 downloaded from the CCDC.
;
_cell_angle_alpha 90.00
_cell_angle_beta 95.155(12)
_cell_angle_gamma 90.00
_cell_formula_units_Z 2
_cell_length_a 8.496(6)
_cell_length_b 11.107(8)
_cell_length_c 9.921(7)
_cell_measurement_reflns_used 1240
_cell_measurement_temperature 150(2)
_cell_measurement_theta_max 22.75
_cell_measurement_theta_min 2.21
_cell_volume 932.4(11)
_computing_cell_refinement 'Bruker SMART'
_computing_data_collection 'Bruker SMART'
_computing_data_reduction 'Bruker SAINT'
_computing_molecular_graphics 'Bruker SHELXTL'
_computing_publication_material 'Bruker SHELXTL'
_computing_structure_refinement 'SHELXL-97 (Sheldrick, 1997)'
_computing_structure_solution 'SHELXS-97 (Sheldrick, 1990)'
_diffrn_ambient_temperature 150(2)
_diffrn_detector_area_resol_mean 100
_diffrn_measured_fraction_theta_full 1.000
_diffrn_measured_fraction_theta_max 0.986
_diffrn_measurement_device_type 'CCD area detector'
_diffrn_measurement_method 'phi and omega scans'
_diffrn_radiation_monochromator graphite
_diffrn_radiation_source 'fine-focus sealed tube'
_diffrn_radiation_type MoK\a
_diffrn_radiation_wavelength 0.71073
_diffrn_reflns_av_R_equivalents 0.0709
_diffrn_reflns_av_sigmaI/netI 0.0585
_diffrn_reflns_limit_h_max 11
_diffrn_reflns_limit_h_min -10
_diffrn_reflns_limit_k_max 14
_diffrn_reflns_limit_k_min -14
_diffrn_reflns_limit_l_max 12
_diffrn_reflns_limit_l_min -12
_diffrn_reflns_number 10681
_diffrn_reflns_theta_full 25.00
_diffrn_reflns_theta_max 27.53
_diffrn_reflns_theta_min 2.06
_diffrn_standards_decay_% 0
_diffrn_standards_number 0
_exptl_absorpt_coefficient_mu 0.084
_exptl_absorpt_correction_T_max 0.9826
_exptl_absorpt_correction_T_min 0.9720
_exptl_absorpt_correction_type multi-scan
_exptl_absorpt_process_details SADABS
_exptl_crystal_colour COLOURLESS
_exptl_crystal_density_diffrn 1.287
_exptl_crystal_density_method 'not measured'
_exptl_crystal_description BLOCK
_exptl_crystal_F_000 384
_exptl_crystal_size_max 0.34
_exptl_crystal_size_mid 0.32
_exptl_crystal_size_min 0.21
_refine_diff_density_max 0.173
_refine_diff_density_min -0.209
_refine_diff_density_rms 0.045
_refine_ls_abs_structure_details 'Flack H D (1983), Acta Cryst. A39, 876-881'
_refine_ls_extinction_method none
_refine_ls_goodness_of_fit_ref 1.022
_refine_ls_hydrogen_treatment constr
_refine_ls_matrix_type full
_refine_ls_number_parameters 246
_refine_ls_number_reflns 2233
_refine_ls_number_restraints 1
_refine_ls_restrained_S_all 1.022
_refine_ls_R_factor_all 0.0640
_refine_ls_R_factor_gt 0.0412
_refine_ls_shift/su_max 0.000
_refine_ls_shift/su_mean 0.000
_refine_ls_structure_factor_coef Fsqd
_refine_ls_weighting_details 'calc w=1/[\s^2^(Fo^2^)+(0.0411P)^2^+0.0000P] where P=(Fo^2^+2Fc^2^)/3'
_refine_ls_weighting_scheme calc
_refine_ls_wR_factor_gt 0.0819
_refine_ls_wR_factor_ref 0.0888
_reflns_number_gt 1673
_reflns_number_total 2233
_reflns_threshold_expression >2sigma(I)
_cod_data_source_file c6ob02537d2.cif
_cod_data_source_block osj58m
_cod_depositor_comments
;
The following automatic conversions were performed:

'_symmetry_cell_setting' value 'Monoclinic' changed to 'monoclinic'
according to
/usr/data/users/saulius/crontab/automatic-downloads/rss-feeds/RSC/lib/dictionaries/cif_core.dic
dictionary named 'cif_core.dic' version 2.4.2 from 2011-04-26.

'_exptl_absorpt_correction_type' value 'MULTI-SCAN' changed to
'multi-scan' according to
/usr/data/users/saulius/crontab/automatic-downloads/rss-feeds/RSC/lib/dictionaries/cif_core.dic
dictionary named 'cif_core.dic' version 2.4.2 from 2011-04-26.

Automatic conversion script
Id: cif_fix_values 4268 2015-11-12 08:31:59Z antanas 

 Adding full bibliography for 7155506.cif.
;
_cod_original_cell_volume 932.5(11)
_cod_original_sg_symbol_H-M P2(1)
_cod_database_code 7155506

loop_
_symmetry_equiv_pos_as_xyz
'x, y, z'
'-x, y+1/2, -z'

loop_
_atom_site_label
_atom_site_type_symbol
_atom_site_fract_x
_atom_site_fract_y
_atom_site_fract_z
_atom_site_U_iso_or_equiv
_atom_site_adp_type
_atom_site_occupancy
_atom_site_symmetry_multiplicity
_atom_site_calc_flag
_atom_site_refinement_flags
N1 N 0.6164(2) 0.88808(19) 0.1891(2) 0.0242(5) Uani 1 1 d .
N2 N 0.4591(3) 1.1293(2) 0.2531(2) 0.0251(5) Uani 1 1 d .
N3 N 0.4327(3) 1.0429(2) 0.4517(2) 0.0261(6) Uani 1 1 d .
O1 O 0.4479(2) 0.69908(16) 0.01843(17) 0.0262(4) Uani 1 1 d .
H1 H 0.4682 0.6956 -0.0628 0.039 Uiso 1 1 calc R
O2 O 0.7134(2) 0.91082(19) 0.40719(18) 0.0345(5) Uani 1 1 d .
C1 C 0.5100(3) 0.9103(3) 0.0657(2) 0.0234(6) Uani 1 1 d .
H1A H 0.4619 0.9923 0.0697 0.028 Uiso 1 1 calc R
C2 C 0.6264(3) 0.9069(3) -0.0442(3) 0.0286(6) Uani 1 1 d .
H2A H 0.6680 0.9884 -0.0600 0.034 Uiso 1 1 calc R
H2B H 0.5737 0.8759 -0.1303 0.034 Uiso 1 1 calc R
C3 C 0.7613(3) 0.8215(3) 0.0102(3) 0.0326(7) Uani 1 1 d .
H3A H 0.7527 0.7432 -0.0376 0.039 Uiso 1 1 calc R
H3B H 0.8655 0.8574 -0.0029 0.039 Uiso 1 1 calc R
C4 C 0.7424(3) 0.8049(3) 0.1599(3) 0.0286(7) Uani 1 1 d .
H4A H 0.7126 0.7209 0.1791 0.034 Uiso 1 1 calc R
H4B H 0.8419 0.8247 0.2151 0.034 Uiso 1 1 calc R
C5 C 0.6166(3) 0.9401(3) 0.3117(3) 0.0258(6) Uani 1 1 d .
C6 C 0.5009(3) 1.0367(2) 0.3330(2) 0.0227(6) Uani 1 1 d .
C7 C 0.3416(3) 1.1445(3) 0.4459(3) 0.0301(7) Uani 1 1 d .
H7 H 0.2787 1.1731 0.5136 0.036 Uiso 1 1 calc R
C8 C 0.3585(3) 1.1964(3) 0.3243(3) 0.0274(6) Uani 1 1 d .
H8 H 0.3081 1.2687 0.2929 0.033 Uiso 1 1 calc R
C9 C 0.3781(3) 0.8136(2) 0.0438(2) 0.0238(6) Uani 1 1 d .
C10 C 0.2546(3) 0.8459(2) -0.0731(3) 0.0238(6) Uani 1 1 d .
C11 C 0.2168(4) 0.9633(3) -0.1112(3) 0.0320(7) Uani 1 1 d .
H11 H 0.2748 1.0282 -0.0687 0.038 Uiso 1 1 calc R
C12 C 0.0946(4) 0.9871(3) -0.2111(3) 0.0374(8) Uani 1 1 d .
H12 H 0.0683 1.0680 -0.2345 0.045 Uiso 1 1 calc R
C13 C 0.0116(3) 0.8938(3) -0.2763(3) 0.0345(7) Uani 1 1 d .
H13 H -0.0705 0.9100 -0.3454 0.041 Uiso 1 1 calc R
C14 C 0.0492(3) 0.7765(3) -0.2399(3) 0.0332(7) Uani 1 1 d .
H14 H -0.0078 0.7118 -0.2839 0.040 Uiso 1 1 calc R
C15 C 0.1691(3) 0.7524(3) -0.1399(3) 0.0289(7) Uani 1 1 d .
H15 H 0.1938 0.6713 -0.1162 0.035 Uiso 1 1 calc R
C16 C 0.2940(3) 0.7994(2) 0.1729(2) 0.0236(6) Uani 1 1 d .
C17 C 0.3153(3) 0.6976(3) 0.2531(3) 0.0307(7) Uani 1 1 d .
H17 H 0.3848 0.6359 0.2286 0.037 Uiso 1 1 calc R
C18 C 0.2359(4) 0.6846(3) 0.3695(3) 0.0379(8) Uani 1 1 d .
H18 H 0.2507 0.6140 0.4233 0.046 Uiso 1 1 calc R
C19 C 0.1360(4) 0.7742(3) 0.4063(3) 0.0416(9) Uani 1 1 d .
H19 H 0.0801 0.7647 0.4844 0.050 Uiso 1 1 calc R
C20 C 0.1171(3) 0.8781(3) 0.3297(3) 0.0373(8) Uani 1 1 d .
H20 H 0.0510 0.9410 0.3568 0.045 Uiso 1 1 calc R
C21 C 0.1947(3) 0.8903(3) 0.2131(3) 0.0311(7) Uani 1 1 d .
H21 H 0.1802 0.9613 0.1601 0.037 Uiso 1 1 calc R
C22 C 0.4428(4) 0.9560(3) 0.5622(3) 0.0348(7) Uani 1 1 d .
H22A H 0.4447 0.8742 0.5252 0.052 Uiso 1 1 calc R
H22B H 0.3508 0.9650 0.6143 0.052 Uiso 1 1 calc R
H22C H 0.5396 0.9703 0.6215 0.052 Uiso 1 1 calc R

loop_
_atom_site_aniso_label
_atom_site_aniso_U_11
_atom_site_aniso_U_22
_atom_site_aniso_U_33
_atom_site_aniso_U_23
_atom_site_aniso_U_13
_atom_site_aniso_U_12
N1 0.0230(12) 0.0249(13) 0.0239(11) -0.0050(10) -0.0016(9) 0.0019(10)
N2 0.0274(13) 0.0232(12) 0.0247(11) -0.0016(10) 0.0022(9) 0.0012(11)
N3 0.0316(14) 0.0262(13) 0.0207(11) -0.0009(10) 0.0030(10) 0.0012(11)
O1 0.0345(11) 0.0209(10) 0.0235(10) -0.0012(8) 0.0035(8) 0.0037(9)
O2 0.0341(12) 0.0422(12) 0.0263(10) -0.0007(9) -0.0029(9) 0.0066(11)
C1 0.0272(15) 0.0223(14) 0.0200(13) 0.0003(11) -0.0015(11) 0.0013(13)
C2 0.0322(16) 0.0279(15) 0.0269(14) -0.0007(12) 0.0087(12) -0.0008(14)
C3 0.0317(16) 0.0336(17) 0.0336(16) -0.0022(13) 0.0092(13) 0.0041(14)
C4 0.0255(15) 0.0290(16) 0.0314(15) -0.0060(13) 0.0030(13) 0.0078(13)
C5 0.0253(15) 0.0286(16) 0.0236(14) 0.0014(12) 0.0030(12) -0.0033(12)
C6 0.0230(15) 0.0248(15) 0.0199(13) -0.0039(11) 0.0002(11) -0.0031(12)
C7 0.0340(16) 0.0303(16) 0.0266(15) -0.0075(13) 0.0054(12) 0.0049(14)
C8 0.0295(16) 0.0227(14) 0.0296(15) -0.0014(12) 0.0013(12) 0.0048(13)
C9 0.0261(15) 0.0240(15) 0.0209(14) -0.0038(11) 0.0002(12) 0.0008(12)
C10 0.0270(15) 0.0253(15) 0.0194(13) -0.0015(11) 0.0041(11) -0.0020(12)
C11 0.0344(18) 0.0310(16) 0.0293(16) 0.0029(13) -0.0042(13) 0.0011(14)
C12 0.0387(19) 0.0367(19) 0.0361(17) 0.0104(14) 0.0002(14) 0.0048(16)
C13 0.0314(16) 0.048(2) 0.0230(14) 0.0031(14) -0.0028(12) -0.0008(16)
C14 0.0301(17) 0.0413(19) 0.0278(15) -0.0077(14) 0.0005(13) -0.0075(15)
C15 0.0307(16) 0.0283(16) 0.0270(14) -0.0025(12) -0.0014(12) -0.0006(13)
C16 0.0212(14) 0.0267(15) 0.0223(13) -0.0035(12) -0.0009(11) -0.0054(12)
C17 0.0355(17) 0.0313(16) 0.0247(14) 0.0006(13) -0.0004(12) -0.0037(14)
C18 0.049(2) 0.0409(19) 0.0240(15) 0.0037(14) 0.0011(14) -0.0123(16)
C19 0.0403(19) 0.060(2) 0.0257(16) -0.0085(16) 0.0098(14) -0.0160(18)
C20 0.0289(16) 0.049(2) 0.0340(16) -0.0145(15) 0.0051(13) -0.0028(15)
C21 0.0306(16) 0.0348(17) 0.0280(14) -0.0011(13) 0.0028(13) -0.0019(14)
C22 0.0451(19) 0.0359(18) 0.0236(14) 0.0043(13) 0.0028(13) 0.0049(15)

loop_
_atom_type_symbol
_atom_type_description
_atom_type_scat_dispersion_real
_atom_type_scat_dispersion_imag
_atom_type_scat_source
C C 0.0033 0.0000 'International Tables Vol C Tables 4.2.6.8 and 6.1.1.4'
H H 0.0000 0.0000 'International Tables Vol C Tables 4.2.6.8 and 6.1.1.4'
N N 0.0061 0.0000 'International Tables Vol C Tables 4.2.6.8 and 6.1.1.4'
O O 0.0106 0.0000 'International Tables Vol C Tables 4.2.6.8 and 6.1.1.4'

loop_
_geom_angle_atom_site_label_1
_geom_angle_atom_site_label_2
_geom_angle_atom_site_label_3
_geom_angle
C5 N1 C4 120.6(2)
C5 N1 C1 128.9(2)
C4 N1 C1 110.23(19)
C6 N2 C8 104.9(2)
C6 N3 C7 106.8(2)
C6 N3 C22 128.1(2)
C7 N3 C22 125.0(2)
C9 O1 H1 109.5
N1 C1 C2 101.5(2)
N1 C1 C9 112.4(2)
C2 C1 C9 112.6(2)
N1 C1 H1A 110.0
C2 C1 H1A 110.0
C9 C1 H1A 110.0
C1 C2 C3 105.8(2)
C1 C2 H2A 110.6
C3 C2 H2A 110.6
C1 C2 H2B 110.6
C3 C2 H2B 110.6
H2A C2 H2B 108.7
C4 C3 C2 105.9(2)
C4 C3 H3A 110.5
C2 C3 H3A 110.5
C4 C3 H3B 110.5
C2 C3 H3B 110.5
H3A C3 H3B 108.7
N1 C4 C3 105.1(2)
N1 C4 H4A 110.7
C3 C4 H4A 110.7
N1 C4 H4B 110.7
C3 C4 H4B 110.7
H4A C4 H4B 108.8
O2 C5 N1 121.6(3)
O2 C5 C6 118.9(2)
N1 C5 C6 119.5(2)
N2 C6 N3 111.5(2)
N2 C6 C5 128.4(2)
N3 C6 C5 119.9(2)
C8 C7 N3 106.5(2)
C8 C7 H7 126.8
N3 C7 H7 126.8
C7 C8 N2 110.3(2)
C7 C8 H8 124.8
N2 C8 H8 124.8
O1 C9 C16 106.7(2)
O1 C9 C10 109.9(2)
C16 C9 C10 108.5(2)
O1 C9 C1 109.5(2)
C16 C9 C1 109.8(2)
C10 C9 C1 112.3(2)
C11 C10 C15 118.1(3)
C11 C10 C9 123.5(2)
C15 C10 C9 118.3(2)
C10 C11 C12 120.8(3)
C10 C11 H11 119.6
C12 C11 H11 119.6
C13 C12 C11 120.4(3)
C13 C12 H12 119.8
C11 C12 H12 119.8
C12 C13 C14 119.3(3)
C12 C13 H13 120.4
C14 C13 H13 120.4
C13 C14 C15 120.5(3)
C13 C14 H14 119.7
C15 C14 H14 119.7
C14 C15 C10 120.9(3)
C14 C15 H15 119.5
C10 C15 H15 119.5
C17 C16 C21 118.5(2)
C17 C16 C9 121.2(2)
C21 C16 C9 120.3(2)
C16 C17 C18 120.8(3)
C16 C17 H17 119.6
C18 C17 H17 119.6
C19 C18 C17 119.9(3)
C19 C18 H18 120.0
C17 C18 H18 120.0
C18 C19 C20 120.1(3)
C18 C19 H19 120.0
C20 C19 H19 120.0
C19 C20 C21 119.9(3)
C19 C20 H20 120.0
C21 C20 H20 120.0
C20 C21 C16 120.8(3)
C20 C21 H21 119.6
C16 C21 H21 119.6
N3 C22 H22A 109.5
N3 C22 H22B 109.5
H22A C22 H22B 109.5
N3 C22 H22C 109.5
H22A C22 H22C 109.5
H22B C22 H22C 109.5

loop_
_geom_bond_atom_site_label_1
_geom_bond_atom_site_label_2
_geom_bond_distance
N1 C5 1.346(3)
N1 C4 1.462(3)
N1 C1 1.476(3)
N2 C6 1.327(3)
N2 C8 1.376(3)
N3 C6 1.360(3)
N3 C7 1.367(4)
N3 C22 1.457(3)
O1 C9 1.435(3)
O1 H1 0.8400
O2 C5 1.240(3)
C1 C2 1.537(4)
C1 C9 1.554(4)
C1 H1A 1.0000
C2 C3 1.547(4)
C2 H2A 0.9900
C2 H2B 0.9900
C3 C4 1.520(4)
C3 H3A 0.9900
C3 H3B 0.9900
C4 H4A 0.9900
C4 H4B 0.9900
C5 C6 1.483(4)
C7 C8 1.356(4)
C7 H7 0.9500
C8 H8 0.9500
C9 C16 1.530(4)
C9 C10 1.535(4)
C10 C11 1.386(4)
C10 C15 1.400(4)
C11 C12 1.395(4)
C11 H11 0.9500
C12 C13 1.381(4)
C12 H12 0.9500
C13 C14 1.382(4)
C13 H13 0.9500
C14 C15 1.383(4)
C14 H14 0.9500
C15 H15 0.9500
C16 C17 1.385(4)
C16 C21 1.397(4)
C17 C18 1.397(4)
C17 H17 0.9500
C18 C19 1.379(5)
C18 H18 0.9500
C19 C20 1.383(5)
C19 H19 0.9500
C20 C21 1.389(4)
C20 H20 0.9500
C21 H21 0.9500
C22 H22A 0.9800
C22 H22B 0.9800
C22 H22C 0.9800
